data_7208080
loop_
_publ_author_name
'Wang, Ya-Li'
'Gao, Yuan-Yuan'
'Ma, Yue'
'Wang, Qing-Lun'
'Li, Li-Cun'
'Liao, Dai-Zheng'

_publ_section_title
;
 A family of lanthanide--nitronyl nitroxide complexes: syntheses, crystal
 structures and magnetic properties
;
_journal_issue 14
_journal_name_full CrystEngComm
_journal_page_first 4706
_journal_paper_doi 10.1039/c2ce25116g
_journal_volume 14
_journal_year 2012
_chemical_formula_sum 'C51 H45 Er F18 N4 O12'
_chemical_formula_weight 1415.17
_chemical_name_systematic
;
?
;
_space_group_IT_number 2
_symmetry_cell_setting triclinic
_symmetry_space_group_name_Hall '-P 1'
_symmetry_space_group_name_H-M 'P -1'
_atom_sites_solution_hydrogens geom
_atom_sites_solution_primary direct
_atom_sites_solution_secondary difmap
_audit_creation_method SHELXL-97
_cell_angle_alpha 97.39(3)
_cell_angle_beta 93.68(3)
_cell_angle_gamma 107.89(3)
_cell_formula_units_Z 2
_cell_length_a 11.778(2)
_cell_length_b 14.717(3)
_cell_length_c 17.644(3)
_cell_measurement_reflns_used 17103
_cell_measurement_temperature 293(2)
_cell_measurement_theta_max 27.72
_cell_measurement_theta_min 3.03
_cell_volume 2868.8(11)
_computing_cell_refinement 'Bruker XSCANS'
_computing_data_collection 'Bruker XSCANS'
_computing_data_reduction 'Bruker SHELXTL'
_computing_molecular_graphics 'Bruker SHELXTL'
_computing_publication_material 'Bruker SHELXTL'
_computing_structure_refinement 'SHELXL-97 (Sheldrick, 1997)'
_computing_structure_solution 'SHELXS-97 (Sheldrick, 1990)'
_diffrn_ambient_temperature 293(2)
_diffrn_measured_fraction_theta_full 0.989
_diffrn_measured_fraction_theta_max 0.989
_diffrn_measurement_device_type 'Bruker P4'
_diffrn_measurement_method '\w scans'
_diffrn_radiation_monochromator graphite
_diffrn_radiation_source 'fine-focus sealed tube'
_diffrn_radiation_type MoK\a
_diffrn_radiation_wavelength 0.71073
_diffrn_reflns_av_R_equivalents 0.0579
_diffrn_reflns_av_sigmaI/netI 0.0993
_diffrn_reflns_limit_h_max 12
_diffrn_reflns_limit_h_min -14
_diffrn_reflns_limit_k_max 17
_diffrn_reflns_limit_k_min -17
_diffrn_reflns_limit_l_max 20
_diffrn_reflns_limit_l_min -20
_diffrn_reflns_number 16506
_diffrn_reflns_theta_full 25.01
_diffrn_reflns_theta_max 25.01
_diffrn_reflns_theta_min 3.02
_diffrn_standards_decay_% 0
_diffrn_standards_interval_count 0
_diffrn_standards_interval_time 0
_diffrn_standards_number 0
_exptl_absorpt_coefficient_mu 1.583
_exptl_absorpt_correction_T_max 0.801
_exptl_absorpt_correction_T_min 0.760
_exptl_absorpt_correction_type multi-scan
_exptl_absorpt_process_details crystalclear
_exptl_crystal_colour blue
_exptl_crystal_density_diffrn 1.638
_exptl_crystal_density_method 'not measured'
_exptl_crystal_description prism
_exptl_crystal_F_000 1410
_exptl_crystal_size_max 0.18
_exptl_crystal_size_mid 0.16
_exptl_crystal_size_min 0.14
_refine_diff_density_max 1.194
_refine_diff_density_min -3.142
_refine_diff_density_rms 0.177
_refine_ls_extinction_method none
_refine_ls_goodness_of_fit_ref 1.078
_refine_ls_hydrogen_treatment constr
_refine_ls_matrix_type full
_refine_ls_number_parameters 841
_refine_ls_number_reflns 9992
_refine_ls_number_restraints 84
_refine_ls_restrained_S_all 1.083
_refine_ls_R_factor_all 0.0810
_refine_ls_R_factor_gt 0.0632
_refine_ls_shift/su_max 0.003
_refine_ls_shift/su_mean 0.000
_refine_ls_structure_factor_coef Fsqd
_refine_ls_weighting_details 'calc w=1/[\s^2^(Fo^2^)+(0.0763P)^2^+0.0000P] where P=(Fo^2^+2Fc^2^)/3'
_refine_ls_weighting_scheme calc
_refine_ls_wR_factor_gt 0.1453
_refine_ls_wR_factor_ref 0.1601
_reflns_number_gt 8124
_reflns_number_total 9992
_reflns_threshold_expression >2sigma(I)
_cod_data_source_file c2ce25116g.txt
_cod_data_source_block shelxlf
_cod_original_cell_volume 2868.8(9)
_cod_original_sg_symbol_H-M p-1
_cod_database_code 7208080

loop_
_symmetry_equiv_pos_as_xyz
'x, y, z'
'-x, -y, -z'

loop_
_atom_site_label
_atom_site_type_symbol
_atom_site_fract_x
_atom_site_fract_y
_atom_site_fract_z
_atom_site_U_iso_or_equiv
_atom_site_adp_type
_atom_site_occupancy
_atom_site_symmetry_multiplicity
_atom_site_calc_flag
_atom_site_refinement_flags
_atom_site_disorder_assembly
_atom_site_disorder_group
Er1 Er 0.85416(3) 0.74258(2) 0.737819(17) 0.03498(13) Uani 1 1 d . A .
C1 C 0.6134(12) 0.8431(9) 0.2236(6) 0.099(4) Uani 1 1 d . . .
H1A H 0.6029 0.9056 0.2332 0.148 Uiso 1 1 calc R . .
H1B H 0.5486 0.7963 0.2415 0.148 Uiso 1 1 calc R . .
H1C H 0.6141 0.8252 0.1694 0.148 Uiso 1 1 calc R . .
C2 C 0.7289(10) 0.8627(6) 0.3392(5) 0.066(2) Uani 1 1 d . . .
C3 C 0.6418(9) 0.8748(6) 0.3836(5) 0.065(2) Uani 1 1 d . . .
H3 H 0.5675 0.8708 0.3596 0.078 Uiso 1 1 calc R . .
C4 C 0.6613(8) 0.8927(5) 0.4633(4) 0.0498(19) Uani 1 1 d . . .
C5 C 0.5741(8) 0.9084(6) 0.5091(5) 0.059(2) Uani 1 1 d . . .
H5 H 0.4976 0.9008 0.4863 0.071 Uiso 1 1 calc R . .
C6 C 0.6004(8) 0.9348(6) 0.5865(5) 0.060(2) Uani 1 1 d . . .
H6 H 0.5419 0.9464 0.6157 0.072 Uiso 1 1 calc R . .
C7 C 0.7157(7) 0.9452(5) 0.6241(4) 0.0462(19) Uani 1 1 d . . .
C8 C 0.8015(7) 0.9281(5) 0.5808(4) 0.0477(19) Uani 1 1 d . . .
H8 H 0.8765 0.9332 0.6045 0.057 Uiso 1 1 calc R . .
C9 C 0.7758(8) 0.9024(5) 0.4994(5) 0.050(2) Uani 1 1 d . . .
C10 C 0.8650(8) 0.8880(6) 0.4524(5) 0.061(2) Uani 1 1 d . . .
H10 H 0.9394 0.8905 0.4755 0.073 Uiso 1 1 calc R . .
C11 C 0.8439(10) 0.8715(7) 0.3782(5) 0.074(3) Uani 1 1 d . . .
H11 H 0.9049 0.8651 0.3491 0.089 Uiso 1 1 calc R . .
C12 C 0.7429(7) 0.9797(5) 0.7040(5) 0.0477(19) Uani 1 1 d . . .
C13 C 0.7394(8) 1.0573(5) 0.8313(4) 0.050(2) Uani 1 1 d . . .
C14 C 0.7497(9) 1.1598(6) 0.8675(5) 0.066(3) Uani 1 1 d . . .
H14A H 0.6722 1.1685 0.8623 0.100 Uiso 1 1 calc R . .
H14B H 0.8045 1.2054 0.8418 0.100 Uiso 1 1 calc R . .
H14C H 0.7788 1.1700 0.9210 0.100 Uiso 1 1 calc R . .
C15 C 0.6447(8) 0.9840(6) 0.8661(5) 0.064(2) Uani 1 1 d . . .
H15A H 0.6418 0.9199 0.8447 0.096 Uiso 1 1 calc R . .
H15B H 0.5678 0.9920 0.8549 0.096 Uiso 1 1 calc R . .
H15C H 0.6646 0.9938 0.9208 0.096 Uiso 1 1 calc R . .
C16 C 0.8573(7) 1.0342(5) 0.8265(4) 0.0430(18) Uani 1 1 d . . .
C17 C 0.8930(9) 0.9875(6) 0.8922(5) 0.063(2) Uani 1 1 d . . .
H17A H 0.9610 0.9674 0.8807 0.094 Uiso 1 1 calc R . .
H17B H 0.8271 0.9324 0.8985 0.094 Uiso 1 1 calc R . .
H17C H 0.9135 1.0334 0.9387 0.094 Uiso 1 1 calc R . .
C18 C 0.9632(8) 1.1188(6) 0.8121(5) 0.061(2) Uani 1 1 d . . .
H18A H 0.9367 1.1524 0.7750 0.092 Uiso 1 1 calc R . .
H18B H 1.0247 1.0948 0.7929 0.092 Uiso 1 1 calc R . .
H18C H 0.9948 1.1623 0.8594 0.092 Uiso 1 1 calc R . .
C19 C 0.4549(8) 0.7315(8) 0.7070(5) 0.072(3) Uani 1 1 d DU . .
C20 C 0.5731(7) 0.7233(5) 0.6782(5) 0.0465(19) Uani 1 1 d . A .
C21 C 0.5694(7) 0.6809(6) 0.6059(5) 0.056(2) Uani 1 1 d . . .
H21 H 0.4970 0.6594 0.5744 0.067 Uiso 1 1 calc R A .
C22 C 0.6705(7) 0.6684(5) 0.5771(4) 0.0458(18) Uani 1 1 d . A .
C23 C 0.6603(9) 0.6221(7) 0.4915(5) 0.065(2) Uani 1 1 d . . .
C24 C 1.1798(7) 0.8412(6) 0.5969(4) 0.0480(19) Uani 1 1 d . . .
C25 C 1.1173(7) 0.8331(5) 0.6715(4) 0.0397(17) Uani 1 1 d . A .
C26 C 1.1387(7) 0.8527(5) 0.8095(4) 0.0457(18) Uani 1 1 d . A .
C27 C 1.2242(9) 0.8866(8) 0.8837(6) 0.075(3) Uani 1 1 d DU . .
C28 C 1.1889(6) 0.8643(5) 0.7419(4) 0.0480(19) Uani 1 1 d . . .
H28 H 1.2713 0.8932 0.7431 0.058 Uiso 1 1 calc R B .
C29 C 0.7230(7) 0.6986(5) 0.8942(4) 0.0462(19) Uani 1 1 d . A .
C30 C 0.7112(10) 0.7487(6) 0.9776(6) 0.068(3) Uani 1 1 d . . .
C31 C 0.6455(7) 0.6067(5) 0.8687(4) 0.050(2) Uani 1 1 d . . .
H31 H 0.5891 0.5765 0.8996 0.060 Uiso 1 1 calc R . .
C32 C 0.6517(7) 0.5606(5) 0.7984(5) 0.053(2) Uani 1 1 d . A .
C33 C 0.5593(10) 0.4589(6) 0.7702(7) 0.077(3) Uani 1 1 d . . .
C34 C 0.7842(9) 0.6449(7) 1.2238(5) 0.076(3) Uani 1 1 d . . .
H34A H 0.7545 0.6790 1.1885 0.113 Uiso 1 1 calc R . .
H34B H 0.8700 0.6714 1.2330 0.113 Uiso 1 1 calc R . .
H34C H 0.7502 0.6514 1.2714 0.113 Uiso 1 1 calc R . .
C35 C 0.7763(8) 0.5232(6) 1.1176(4) 0.055(2) Uani 1 1 d . . .
C36 C 0.7143(9) 0.4305(6) 1.0807(5) 0.067(3) Uani 1 1 d . . .
H36 H 0.6603 0.3878 1.1061 0.080 Uiso 1 1 calc R . .
C37 C 0.7320(8) 0.4023(6) 1.0084(5) 0.065(3) Uani 1 1 d . . .
H37 H 0.6901 0.3397 0.9843 0.078 Uiso 1 1 calc R . .
C38 C 0.8142(7) 0.4665(5) 0.9673(4) 0.0475(19) Uani 1 1 d . . .
C39 C 0.8780(7) 0.5594(5) 1.0074(4) 0.0429(18) Uani 1 1 d . . .
C40 C 0.8572(8) 0.5849(6) 1.0812(4) 0.053(2) Uani 1 1 d . . .
H40 H 0.8997 0.6464 1.1073 0.064 Uiso 1 1 calc R . .
C41 C 0.9601(7) 0.6235(5) 0.9678(4) 0.0476(19) Uani 1 1 d . . .
H41 H 1.0061 0.6842 0.9937 0.057 Uiso 1 1 calc R . .
C42 C 0.9732(7) 0.5978(5) 0.8919(4) 0.0478(19) Uani 1 1 d . . .
H42 H 1.0259 0.6418 0.8667 0.057 Uiso 1 1 calc R . .
C43 C 0.9073(7) 0.5051(5) 0.8520(4) 0.0392(17) Uani 1 1 d . . .
C44 C 0.8286(7) 0.4403(5) 0.8890(4) 0.0473(19) Uani 1 1 d . . .
H44 H 0.7848 0.3792 0.8627 0.057 Uiso 1 1 calc R . .
C45 C 0.9208(7) 0.4817(5) 0.7734(4) 0.0430(18) Uani 1 1 d . . .
C46 C 0.9051(8) 0.3860(6) 0.6493(5) 0.056(2) Uani 1 1 d . . .
C47 C 0.7768(10) 0.3458(8) 0.6210(6) 0.090(3) Uani 1 1 d . . .
H47A H 0.7364 0.3905 0.6394 0.136 Uiso 1 1 calc R . .
H47B H 0.7428 0.2856 0.6393 0.136 Uiso 1 1 calc R . .
H47C H 0.7674 0.3351 0.5658 0.136 Uiso 1 1 calc R . .
C48 C 0.9759(10) 0.3220(7) 0.6180(5) 0.072(3) Uani 1 1 d . . .
H48A H 0.9760 0.3209 0.5635 0.109 Uiso 1 1 calc R . .
H48B H 0.9396 0.2576 0.6285 0.109 Uiso 1 1 calc R . .
H48C H 1.0570 0.3470 0.6423 0.109 Uiso 1 1 calc R . .
C49 C 1.1010(8) 0.5268(6) 0.6478(5) 0.064(2) Uani 1 1 d . . .
H49A H 1.1337 0.5083 0.6923 0.096 Uiso 1 1 calc R . .
H49B H 1.1316 0.5958 0.6506 0.096 Uiso 1 1 calc R . .
H49C H 1.1236 0.4964 0.6023 0.096 Uiso 1 1 calc R . .
C50 C 0.9654(8) 0.4952(6) 0.6445(4) 0.052(2) Uani 1 1 d . . .
C51 C 0.9107(9) 0.5306(7) 0.5813(4) 0.072(3) Uani 1 1 d . . .
H51A H 0.9533 0.5978 0.5819 0.108 Uiso 1 1 calc R . .
H51B H 0.8282 0.5227 0.5881 0.108 Uiso 1 1 calc R . .
H51C H 0.9152 0.4943 0.5330 0.108 Uiso 1 1 calc R . .
F1 F 0.4060(16) 0.6594(18) 0.7409(14) 0.094(6) Uani 0.41(2) 1 d PU A 1
F2 F 0.470(3) 0.816(2) 0.7420(18) 0.092(7) Uani 0.41(2) 1 d PU A 1
F3 F 0.362(2) 0.679(2) 0.679(2) 0.117(7) Uani 0.41(2) 1 d PU A 1
F1' F 0.455(3) 0.8235(12) 0.7150(13) 0.087(5) Uani 0.59(2) 1 d PDU A 2
F2' F 0.3689(13) 0.7124(14) 0.6472(8) 0.089(4) Uani 0.59(2) 1 d PDU A 2
F3' F 0.4463(13) 0.7163(15) 0.7801(7) 0.098(5) Uani 0.59(2) 1 d PDU A 2
F4 F 0.5707(7) 0.6299(6) 0.4514(3) 0.126(3) Uani 1 1 d . A .
F5 F 0.7569(6) 0.6586(5) 0.4606(3) 0.110(2) Uani 1 1 d . A .
F6 F 0.6451(6) 0.5294(4) 0.4880(3) 0.103(2) Uani 1 1 d . A .
F7 F 1.1294(5) 0.8793(4) 0.5487(3) 0.0830(17) Uani 1 1 d . . .
F8 F 1.2957(4) 0.8927(4) 0.6094(3) 0.0780(16) Uani 1 1 d . . .
F9 F 1.1765(5) 0.7542(4) 0.5648(3) 0.0800(16) Uani 1 1 d . . .
F10 F 1.2421(18) 0.8112(14) 0.9111(10) 0.132(6) Uani 0.537(10) 1 d PU B 1
F11 F 1.1850(15) 0.8469(19) 0.9414(8) 0.123(6) Uani 0.537(10) 1 d PU B 1
F12 F 1.3294(14) 0.9475(12) 0.8789(11) 0.100(5) Uani 0.537(10) 1 d PU B 1
F10' F 1.3369(13) 0.8905(18) 0.8778(14) 0.112(6) Uani 0.463(10) 1 d PDU B 2
F11' F 1.1855(16) 0.9395(18) 0.9371(9) 0.110(6) Uani 0.463(10) 1 d PDU B 2
F12' F 1.2294(19) 0.9774(10) 0.9125(11) 0.123(7) Uani 0.463(10) 1 d PDU B 2
F13 F 0.6154(6) 0.3973(4) 0.7430(5) 0.132(3) Uani 1 1 d . . .
F14 F 0.5035(5) 0.4220(4) 0.8279(4) 0.095(2) Uani 1 1 d . . .
F15 F 0.4816(6) 0.4589(5) 0.7164(4) 0.120(3) Uani 1 1 d . . .
F16 F 0.8151(7) 0.7972(5) 1.0157(3) 0.116(3) Uani 1 1 d . . .
F17 F 0.6532(7) 0.6864(4) 1.0197(3) 0.104(2) Uani 1 1 d . . .
F18 F 0.6504(8) 0.8075(5) 0.9695(4) 0.122(3) Uani 1 1 d . . .
N1 N 0.6984(7) 1.0442(5) 0.7473(4) 0.0560(18) Uani 1 1 d . . .
N2 N 0.8264(6) 0.9645(4) 0.7540(4) 0.0448(15) Uani 1 1 d . . .
N3 N 0.9399(6) 0.5402(4) 0.7212(3) 0.0425(15) Uani 1 1 d . A .
N4 N 0.9118(6) 0.3913(4) 0.7369(4) 0.0516(17) Uani 1 1 d . . .
O1 O 0.7206(7) 0.8464(6) 0.2618(3) 0.090(2) Uani 1 1 d . . .
O2 O 0.6225(7) 1.0797(5) 0.7194(4) 0.081(2) Uani 1 1 d . . .
O3 O 0.8870(5) 0.9058(3) 0.7372(3) 0.0454(12) Uani 1 1 d . . .
O4 O 0.7737(4) 0.6894(4) 0.6125(3) 0.0471(12) Uani 1 1 d . . .
O5 O 0.6610(4) 0.7586(4) 0.7274(3) 0.0472(12) Uani 1 1 d . . .
O6 O 0.9585(5) 0.6318(3) 0.7338(3) 0.0484(13) Uani 1 1 d . . .
O7 O 0.8997(6) 0.3172(4) 0.7688(3) 0.0694(18) Uani 1 1 d . . .
O8 O 0.8002(5) 0.7515(3) 0.8612(3) 0.0453(12) Uani 1 1 d . . .
O9 O 0.7166(5) 0.5907(3) 0.7466(3) 0.0498(13) Uani 1 1 d . . .
O10 O 0.7511(6) 0.5451(5) 1.1918(3) 0.0762(19) Uani 1 1 d . . .
O11 O 1.0077(4) 0.7958(3) 0.6586(3) 0.0403(11) Uani 1 1 d . . .
O12 O 1.0322(4) 0.8156(4) 0.8195(3) 0.0456(12) Uani 1 1 d . . .

loop_
_atom_site_aniso_label
_atom_site_aniso_U_11
_atom_site_aniso_U_22
_atom_site_aniso_U_33
_atom_site_aniso_U_23
_atom_site_aniso_U_13
_atom_site_aniso_U_12
Er1 0.0326(2) 0.03743(19) 0.0395(2) 0.00610(14) 0.00822(14) 0.01696(14)
C1 0.138(12) 0.105(9) 0.055(6) 0.005(6) -0.011(7) 0.049(8)
C2 0.086(7) 0.061(5) 0.063(6) 0.005(5) 0.008(5) 0.042(5)
C3 0.069(6) 0.070(6) 0.071(6) 0.021(5) 0.010(5) 0.041(5)
C4 0.059(5) 0.054(5) 0.050(5) 0.010(4) 0.006(4) 0.037(4)
C5 0.056(5) 0.070(6) 0.061(5) 0.014(5) 0.009(4) 0.032(5)
C6 0.062(6) 0.072(6) 0.068(6) 0.024(5) 0.023(5) 0.043(5)
C7 0.049(5) 0.044(4) 0.055(5) 0.012(4) 0.010(4) 0.026(4)
C8 0.043(5) 0.056(5) 0.052(5) 0.016(4) 0.010(4) 0.024(4)
C9 0.058(5) 0.055(5) 0.058(5) 0.018(4) 0.018(4) 0.040(4)
C10 0.061(6) 0.079(6) 0.054(5) 0.001(5) 0.008(4) 0.042(5)
C11 0.079(7) 0.098(7) 0.064(6) 0.009(6) 0.017(5) 0.056(6)
C12 0.049(5) 0.051(4) 0.059(5) 0.019(4) 0.024(4) 0.031(4)
C13 0.068(6) 0.047(4) 0.040(4) 0.006(4) 0.015(4) 0.026(4)
C14 0.093(7) 0.049(5) 0.060(5) -0.002(4) 0.018(5) 0.030(5)
C15 0.064(6) 0.069(5) 0.064(5) 0.018(5) 0.023(5) 0.021(5)
C16 0.059(5) 0.033(4) 0.039(4) 0.001(3) 0.008(4) 0.018(3)
C17 0.081(7) 0.057(5) 0.055(5) 0.003(4) 0.008(5) 0.030(5)
C18 0.064(6) 0.053(5) 0.059(5) 0.000(4) 0.010(5) 0.010(4)
C19 0.049(5) 0.084(6) 0.087(6) 0.006(5) 0.014(5) 0.027(5)
C20 0.034(4) 0.045(4) 0.064(5) 0.013(4) 0.003(4) 0.017(4)
C21 0.032(4) 0.062(5) 0.070(6) 0.007(5) -0.005(4) 0.014(4)
C22 0.052(5) 0.037(4) 0.049(4) 0.001(4) 0.006(4) 0.016(4)
C23 0.065(6) 0.069(6) 0.057(5) 0.004(5) -0.006(5) 0.021(5)
C24 0.040(5) 0.062(5) 0.049(4) 0.015(4) 0.014(4) 0.023(4)
C25 0.037(4) 0.038(4) 0.051(4) 0.009(3) 0.016(4) 0.020(3)
C26 0.037(4) 0.057(5) 0.039(4) -0.006(4) -0.003(3) 0.017(4)
C27 0.057(6) 0.091(6) 0.070(6) 0.006(6) 0.002(5) 0.016(5)
C28 0.024(4) 0.061(5) 0.051(5) -0.003(4) 0.007(3) 0.007(4)
C29 0.053(5) 0.056(5) 0.040(4) 0.010(4) 0.014(4) 0.031(4)
C30 0.100(8) 0.054(5) 0.067(6) 0.020(5) 0.037(6) 0.041(6)
C31 0.055(5) 0.048(4) 0.045(4) 0.008(4) 0.016(4) 0.011(4)
C32 0.042(5) 0.044(4) 0.079(6) 0.016(4) 0.018(4) 0.019(4)
C33 0.070(7) 0.048(5) 0.101(8) 0.001(6) 0.040(7) -0.002(5)
C34 0.076(7) 0.096(7) 0.048(5) -0.008(5) 0.010(5) 0.024(6)
C35 0.072(6) 0.064(5) 0.044(4) 0.018(4) 0.022(4) 0.035(5)
C36 0.082(7) 0.070(6) 0.069(6) 0.036(5) 0.044(5) 0.037(5)
C37 0.077(7) 0.049(5) 0.071(6) 0.015(4) 0.035(5) 0.017(4)
C38 0.056(5) 0.046(4) 0.058(5) 0.022(4) 0.025(4) 0.032(4)
C39 0.050(5) 0.049(4) 0.037(4) 0.016(4) 0.008(3) 0.021(4)
C40 0.068(6) 0.051(5) 0.044(4) 0.010(4) 0.008(4) 0.023(4)
C41 0.046(5) 0.044(4) 0.050(5) 0.008(4) 0.000(4) 0.010(4)
C42 0.049(5) 0.046(4) 0.055(5) 0.018(4) 0.016(4) 0.017(4)
C43 0.047(4) 0.035(4) 0.046(4) 0.014(3) 0.015(4) 0.023(3)
C44 0.067(5) 0.039(4) 0.044(4) 0.007(4) 0.015(4) 0.027(4)
C45 0.047(5) 0.041(4) 0.048(4) 0.009(4) 0.015(4) 0.023(3)
C46 0.067(6) 0.064(5) 0.049(5) 0.000(4) 0.016(4) 0.036(5)
C47 0.085(8) 0.098(8) 0.076(7) -0.013(6) 0.012(6) 0.022(7)
C48 0.099(8) 0.082(6) 0.051(5) -0.002(5) 0.017(5) 0.054(6)
C49 0.065(6) 0.081(6) 0.071(6) 0.027(5) 0.043(5) 0.046(5)
C50 0.070(6) 0.063(5) 0.040(4) 0.010(4) 0.018(4) 0.043(4)
C51 0.089(7) 0.103(7) 0.042(5) 0.006(5) 0.004(5) 0.060(6)
F1 0.055(9) 0.143(13) 0.099(13) 0.067(10) 0.025(9) 0.029(9)
F2 0.049(9) 0.132(11) 0.094(16) -0.022(10) -0.002(11) 0.045(9)
F3 0.040(8) 0.163(15) 0.137(15) 0.013(12) 0.025(11) 0.017(9)
F1' 0.079(10) 0.113(8) 0.096(14) 0.019(8) 0.014(10) 0.066(6)
F2' 0.036(6) 0.151(12) 0.096(9) 0.029(8) 0.007(6) 0.050(7)
F3' 0.061(8) 0.175(13) 0.074(8) 0.051(8) 0.037(6) 0.044(8)
F4 0.129(6) 0.195(8) 0.065(4) -0.018(4) -0.038(4) 0.095(6)
F5 0.115(5) 0.128(5) 0.056(3) -0.011(4) 0.024(4) -0.001(4)
F6 0.137(6) 0.064(4) 0.090(4) -0.025(3) -0.012(4) 0.027(4)
F7 0.070(4) 0.132(5) 0.075(3) 0.063(4) 0.026(3) 0.051(3)
F8 0.043(3) 0.102(4) 0.089(4) 0.028(3) 0.028(3) 0.013(3)
F9 0.100(4) 0.084(4) 0.063(3) -0.004(3) 0.034(3) 0.040(3)
F10 0.125(12) 0.155(12) 0.108(11) 0.037(9) -0.055(9) 0.040(9)
F11 0.092(10) 0.182(14) 0.061(8) 0.025(10) -0.019(7) -0.002(11)
F12 0.051(7) 0.140(12) 0.083(7) 0.017(10) -0.012(6) -0.004(8)
F10' 0.047(7) 0.196(16) 0.087(9) -0.005(13) -0.007(6) 0.043(10)
F11' 0.073(10) 0.176(14) 0.052(9) -0.042(10) 0.006(7) 0.022(11)
F12' 0.104(12) 0.139(12) 0.081(11) -0.025(9) -0.003(9) -0.006(10)
F13 0.105(5) 0.049(3) 0.220(8) -0.030(4) 0.076(6) -0.001(3)
F14 0.087(4) 0.064(3) 0.120(5) 0.022(3) 0.042(4) -0.006(3)
F15 0.092(5) 0.128(6) 0.088(4) 0.004(4) -0.029(4) -0.029(4)
F16 0.116(6) 0.140(6) 0.058(3) -0.025(4) 0.003(4) 0.009(5)
F17 0.159(6) 0.089(4) 0.067(4) 0.024(3) 0.058(4) 0.031(4)
F18 0.202(8) 0.130(5) 0.094(4) 0.037(4) 0.071(5) 0.123(6)
N1 0.066(5) 0.052(4) 0.066(4) 0.014(4) 0.023(4) 0.036(4)
N2 0.049(4) 0.038(3) 0.058(4) 0.015(3) 0.020(3) 0.023(3)
N3 0.050(4) 0.043(3) 0.046(4) 0.013(3) 0.019(3) 0.026(3)
N4 0.063(5) 0.045(4) 0.056(4) 0.010(3) 0.026(4) 0.027(3)
O1 0.125(7) 0.123(6) 0.039(3) -0.003(4) 0.000(4) 0.073(5)
O2 0.103(5) 0.095(5) 0.079(4) 0.008(4) 0.009(4) 0.082(4)
O3 0.049(3) 0.037(3) 0.060(3) 0.010(2) 0.012(3) 0.025(2)
O4 0.037(3) 0.061(3) 0.048(3) 0.006(3) 0.005(2) 0.022(3)
O5 0.034(3) 0.055(3) 0.058(3) 0.009(3) 0.010(3) 0.022(3)
O6 0.056(3) 0.045(3) 0.060(3) 0.020(3) 0.016(3) 0.032(3)
O7 0.106(5) 0.040(3) 0.075(4) 0.017(3) 0.037(4) 0.034(3)
O8 0.047(3) 0.047(3) 0.044(3) 0.009(2) 0.013(3) 0.016(2)
O9 0.049(3) 0.044(3) 0.059(3) 0.009(3) 0.019(3) 0.015(2)
O10 0.099(5) 0.090(5) 0.057(4) 0.024(4) 0.038(4) 0.044(4)
O11 0.029(3) 0.051(3) 0.045(3) 0.010(2) 0.010(2) 0.017(2)
O12 0.039(3) 0.058(3) 0.039(3) 0.003(2) 0.001(2) 0.017(3)

loop_
_atom_type_symbol
_atom_type_description
_atom_type_scat_dispersion_real
_atom_type_scat_dispersion_imag
_atom_type_scat_source
C C 0.0033 0.0016 'International Tables Vol C Tables 4.2.6.8 and 6.1.1.4'
H H 0.0000 0.0000 'International Tables Vol C Tables 4.2.6.8 and 6.1.1.4'
Er Er -0.2586 4.9576 'International Tables Vol C Tables 4.2.6.8 and 6.1.1.4'
F F 0.0171 0.0103 'International Tables Vol C Tables 4.2.6.8 and 6.1.1.4'
N N 0.0061 0.0033 'International Tables Vol C Tables 4.2.6.8 and 6.1.1.4'
O O 0.0106 0.0060 'International Tables Vol C Tables 4.2.6.8 and 6.1.1.4'

loop_
_geom_angle_atom_site_label_1
_geom_angle_atom_site_label_2
_geom_angle_atom_site_label_3
_geom_angle
O4 Er1 O8 141.56(18)
O4 Er1 O3 97.55(18)
O8 Er1 O3 92.42(17)
O4 Er1 O6 92.28(18)
O8 Er1 O6 103.36(18)
O3 Er1 O6 140.27(18)
O4 Er1 O12 144.70(18)
O8 Er1 O12 73.73(18)
O3 Er1 O12 76.90(18)
O6 Er1 O12 73.10(19)
O4 Er1 O9 78.62(18)
O8 Er1 O9 73.34(17)
O3 Er1 O9 147.47(19)
O6 Er1 O9 72.22(18)
O12 Er1 O9 124.06(18)
O4 Er1 O5 72.59(18)
O8 Er1 O5 74.37(19)
O3 Er1 O5 75.15(18)
O6 Er1 O5 144.07(18)
O12 Er1 O5 136.10(18)
O9 Er1 O5 72.90(18)
O4 Er1 O11 71.86(17)
O8 Er1 O11 146.05(18)
O3 Er1 O11 72.55(17)
O6 Er1 O11 74.26(17)
O12 Er1 O11 73.27(17)
O9 Er1 O11 133.79(17)
O5 Er1 O11 127.39(17)
O1 C1 H1A 109.5
O1 C1 H1B 109.5
H1A C1 H1B 109.5
O1 C1 H1C 109.5
H1A C1 H1C 109.5
H1B C1 H1C 109.5
O1 C2 C3 127.0(10)
O1 C2 C11 115.4(9)
C3 C2 C11 117.6(9)
C2 C3 C4 122.0(9)
C2 C3 H3 119.0
C4 C3 H3 119.0
C3 C4 C5 122.4(8)
C3 C4 C9 118.8(8)
C5 C4 C9 118.7(7)
C6 C5 C4 120.6(9)
C6 C5 H5 119.7
C4 C5 H5 119.7
C5 C6 C7 121.6(8)
C5 C6 H6 119.2
C7 C6 H6 119.2
C8 C7 C12 120.8(8)
C8 C7 C6 118.9(8)
C12 C7 C6 120.1(7)
C7 C8 C9 120.0(8)
C7 C8 H8 120.0
C9 C8 H8 120.0
C4 C9 C8 120.3(7)
C4 C9 C10 118.5(8)
C8 C9 C10 121.3(8)
C11 C10 C9 121.0(9)
C11 C10 H10 119.5
C9 C10 H10 119.5
C10 C11 C2 122.1(9)
C10 C11 H11 119.0
C2 C11 H11 119.0
N2 C12 N1 104.7(7)
N2 C12 C7 127.8(7)
N1 C12 C7 127.2(7)
N1 C13 C15 107.0(7)
N1 C13 C14 108.6(6)
C15 C13 C14 110.3(7)
N1 C13 C16 99.6(6)
C15 C13 C16 113.7(7)
C14 C13 C16 116.5(7)
C13 C14 H14A 109.5
C13 C14 H14B 109.5
H14A C14 H14B 109.5
C13 C14 H14C 109.5
H14A C14 H14C 109.5
H14B C14 H14C 109.5
C13 C15 H15A 109.5
C13 C15 H15B 109.5
H15A C15 H15B 109.5
C13 C15 H15C 109.5
H15A C15 H15C 109.5
H15B C15 H15C 109.5
N2 C16 C17 110.1(6)
N2 C16 C18 105.6(6)
C17 C16 C18 110.5(7)
N2 C16 C13 100.1(6)
C17 C16 C13 115.3(6)
C18 C16 C13 114.2(6)
C16 C17 H17A 109.5
C16 C17 H17B 109.5
H17A C17 H17B 109.5
C16 C17 H17C 109.5
H17A C17 H17C 109.5
H17B C17 H17C 109.5
C16 C18 H18A 109.5
C16 C18 H18B 109.5
H18A C18 H18B 109.5
C16 C18 H18C 109.5
H18A C18 H18C 109.5
H18B C18 H18C 109.5
F3 C19 F2 124(2)
F3 C19 F1 63(2)
F2 C19 F1 118(2)
F3 C19 F1' 111(2)
F2 C19 F1' 23.2(17)
F1 C19 F1' 133.8(17)
F3 C19 F3' 99(2)
F2 C19 F3' 78.1(16)
F1 C19 F3' 44.0(9)
F1' C19 F3' 99.5(13)
F3 C19 F2' 35.4(15)
F2 C19 F2' 108.1(18)
F1 C19 F2' 98.3(17)
F1' C19 F2' 87.3(16)
F3' C19 F2' 130.6(14)
F3 C19 C20 121.3(16)
F2 C19 C20 111(2)
F1 C19 C20 110.0(12)
F1' C19 C20 110.6(15)
F3' C19 C20 112.4(9)
F2' C19 C20 110.5(10)
O5 C20 C21 128.4(8)
O5 C20 C19 113.3(7)
C21 C20 C19 118.3(8)
C20 C21 C22 121.5(8)
C20 C21 H21 119.3
C22 C21 H21 119.3
O4 C22 C21 127.5(7)
O4 C22 C23 113.9(7)
C21 C22 C23 118.5(8)
F4 C23 F5 109.5(9)
F4 C23 F6 107.3(8)
F5 C23 F6 106.8(9)
F4 C23 C22 112.3(9)
F5 C23 C22 111.7(7)
F6 C23 C22 109.1(7)
F7 C24 F9 109.4(7)
F7 C24 F8 107.7(6)
F9 C24 F8 105.2(7)
F7 C24 C25 111.8(7)
F9 C24 C25 109.2(6)
F8 C24 C25 113.3(7)
O11 C25 C28 129.1(6)
O11 C25 C24 112.6(7)
C28 C25 C24 118.3(6)
O12 C26 C28 129.0(7)
O12 C26 C27 114.0(7)
C28 C26 C27 116.9(7)
F11 C27 F12 128.5(14)
F11 C27 F10' 111.2(16)
F12 C27 F10' 38.6(11)
F11 C27 F10 49.7(12)
F12 C27 F10 107.3(14)
F10' C27 F10 71.6(15)
F11 C27 F11' 63.2(13)
F12 C27 F11' 99.7(14)
F10' C27 F11' 126.4(15)
F10 C27 F11' 110.5(16)
F11 C27 F12' 97.2(15)
F12 C27 F12' 69.2(13)
F10' C27 F12' 105.2(16)
F10 C27 F12' 136.7(15)
F11' C27 F12' 35.8(11)
F11 C27 C26 115.3(10)
F12 C27 C26 116.0(12)
F10' C27 C26 116.5(12)
F10 C27 C26 110.4(10)
F11' C27 C26 112.4(11)
F12' C27 C26 109.1(12)
C26 C28 C25 120.5(6)
C26 C28 H28 119.7
C25 C28 H28 119.7
O8 C29 C31 129.8(7)
O8 C29 C30 112.9(7)
C31 C29 C30 117.2(7)
F18 C30 F16 108.8(9)
F18 C30 F17 107.2(8)
F16 C30 F17 107.5(9)
F18 C30 C29 108.2(8)
F16 C30 C29 112.4(8)
F17 C30 C29 112.6(7)
C32 C31 C29 119.7(7)
C32 C31 H31 120.1
C29 C31 H31 120.1
O9 C32 C31 129.8(7)
O9 C32 C33 111.7(7)
C31 C32 C33 118.2(7)
F15 C33 F14 109.5(9)
F15 C33 F13 107.1(10)
F14 C33 F13 105.6(9)
F15 C33 C32 112.9(9)
F14 C33 C32 111.3(8)
F13 C33 C32 110.1(8)
O10 C34 H34A 109.5
O10 C34 H34B 109.5
H34A C34 H34B 109.5
O10 C34 H34C 109.5
H34A C34 H34C 109.5
H34B C34 H34C 109.5
C40 C35 O10 124.4(8)
C40 C35 C36 120.1(7)
O10 C35 C36 115.5(7)
C37 C36 C35 120.1(8)
C37 C36 H36 120.0
C35 C36 H36 120.0
C36 C37 C38 121.4(8)
C36 C37 H37 119.3
C38 C37 H37 119.3
C39 C38 C44 120.7(6)
C39 C38 C37 117.0(7)
C44 C38 C37 122.3(7)
C40 C39 C38 119.6(7)
C40 C39 C41 122.8(7)
C38 C39 C41 117.6(6)
C35 C40 C39 121.9(8)
C35 C40 H40 119.1
C39 C40 H40 119.1
C42 C41 C39 121.3(7)
C42 C41 H41 119.3
C39 C41 H41 119.3
C41 C42 C43 120.5(7)
C41 C42 H42 119.8
C43 C42 H42 119.8
C44 C43 C42 119.8(6)
C44 C43 C45 121.1(7)
C42 C43 C45 119.0(6)
C43 C44 C38 120.0(7)
C43 C44 H44 120.0
C38 C44 H44 120.0
N3 C45 N4 107.3(6)
N3 C45 C43 127.5(6)
N4 C45 C43 125.2(6)
C47 C46 C48 112.3(8)
C47 C46 N4 105.7(7)
C48 C46 N4 108.7(7)
C47 C46 C50 115.7(8)
C48 C46 C50 113.7(7)
N4 C46 C50 99.5(6)
C46 C47 H47A 109.5
C46 C47 H47B 109.5
H47A C47 H47B 109.5
C46 C47 H47C 109.5
H47A C47 H47C 109.5
H47B C47 H47C 109.5
C46 C48 H48A 109.5
C46 C48 H48B 109.5
H48A C48 H48B 109.5
C46 C48 H48C 109.5
H48A C48 H48C 109.5
H48B C48 H48C 109.5
C50 C49 H49A 109.5
C50 C49 H49B 109.5
H49A C49 H49B 109.5
C50 C49 H49C 109.5
H49A C49 H49C 109.5
H49B C49 H49C 109.5
C51 C50 C49 111.8(7)
C51 C50 N3 109.6(6)
C49 C50 N3 105.1(7)
C51 C50 C46 114.6(8)
C49 C50 C46 114.6(7)
N3 C50 C46 99.9(6)
C50 C51 H51A 109.5
C50 C51 H51B 109.5
H51A C51 H51B 109.5
C50 C51 H51C 109.5
H51A C51 H51C 109.5
H51B C51 H51C 109.5
O2 N1 C12 123.4(7)
O2 N1 C13 124.3(6)
C12 N1 C13 112.0(7)
O3 N2 C12 124.8(6)
O3 N2 C16 121.5(6)
C12 N2 C16 112.9(6)
O6 N3 C45 126.0(6)
O6 N3 C50 118.8(6)
C45 N3 C50 114.1(6)
O7 N4 C45 125.8(6)
O7 N4 C46 121.9(6)
C45 N4 C46 112.0(6)
C2 O1 C1 116.2(9)
N2 O3 Er1 134.9(4)
C22 O4 Er1 134.8(5)
C20 O5 Er1 132.7(5)
N3 O6 Er1 140.5(5)
C29 O8 Er1 134.3(5)
C32 O9 Er1 132.1(5)
C35 O10 C34 117.2(7)
C25 O11 Er1 133.4(5)
C26 O12 Er1 134.5(5)

loop_
_geom_bond_atom_site_label_1
_geom_bond_atom_site_label_2
_geom_bond_distance
Er1 O4 2.288(5)
Er1 O8 2.306(5)
Er1 O3 2.314(4)
Er1 O6 2.321(5)
Er1 O12 2.336(5)
Er1 O9 2.354(5)
Er1 O5 2.357(5)
Er1 O11 2.361(4)
C1 O1 1.376(13)
C1 H1A 0.9600
C1 H1B 0.9600
C1 H1C 0.9600
C2 O1 1.348(10)
C2 C3 1.370(12)
C2 C11 1.440(13)
C3 C4 1.387(11)
C3 H3 0.9300
C4 C5 1.402(11)
C4 C9 1.412(11)
C5 C6 1.359(11)
C5 H5 0.9300
C6 C7 1.427(11)
C6 H6 0.9300
C7 C8 1.370(10)
C7 C12 1.417(11)
C8 C9 1.425(11)
C8 H8 0.9300
C9 C10 1.429(11)
C10 C11 1.294(12)
C10 H10 0.9300
C11 H11 0.9300
C12 N2 1.369(10)
C12 N1 1.388(9)
C13 N1 1.500(10)
C13 C15 1.518(10)
C13 C14 1.525(10)
C13 C16 1.533(11)
C14 H14A 0.9600
C14 H14B 0.9600
C14 H14C 0.9600
C15 H15A 0.9600
C15 H15B 0.9600
C15 H15C 0.9600
C16 N2 1.481(9)
C16 C17 1.520(11)
C16 C18 1.529(10)
C17 H17A 0.9600
C17 H17B 0.9600
C17 H17C 0.9600
C18 H18A 0.9600
C18 H18B 0.9600
C18 H18C 0.9600
C19 F3 1.16(3)
C19 F2 1.28(3)
C19 F1 1.28(2)
C19 F1' 1.342(10)
C19 F3' 1.342(9)
C19 F2' 1.354(9)
C19 C20 1.545(12)
C20 O5 1.238(9)
C20 C21 1.337(11)
C21 C22 1.377(11)
C21 H21 0.9300
C22 O4 1.259(9)
C22 C23 1.557(11)
C23 F4 1.275(11)
C23 F5 1.289(10)
C23 F6 1.313(10)
C24 F7 1.286(9)
C24 F9 1.320(9)
C24 F8 1.330(9)
C24 C25 1.548(9)
C25 O11 1.230(8)
C25 C28 1.396(10)
C26 O12 1.239(8)
C26 C28 1.372(10)
C26 C27 1.526(12)
C27 F11 1.280(18)
C27 F12 1.303(18)
C27 F10' 1.322(10)
C27 F10 1.33(2)
C27 F11' 1.336(9)
C27 F12' 1.349(10)
C28 H28 0.9300
C29 O8 1.234(8)
C29 C31 1.378(10)
C29 C30 1.592(11)
C30 F18 1.297(11)
C30 F16 1.301(12)
C30 F17 1.310(9)
C31 C32 1.352(10)
C31 H31 0.9300
C32 O9 1.266(9)
C32 C33 1.553(12)
C33 F15 1.275(13)
C33 F14 1.332(10)
C33 F13 1.337(11)
C34 O10 1.426(10)
C34 H34A 0.9600
C34 H34B 0.9600
C34 H34C 0.9600
C35 C40 1.357(11)
C35 O10 1.380(9)
C35 C36 1.384(12)
C36 C37 1.340(11)
C36 H36 0.9300
C37 C38 1.435(10)
C37 H37 0.9300
C38 C39 1.409(10)
C38 C44 1.423(10)
C39 C40 1.367(10)
C39 C41 1.418(10)
C40 H40 0.9300
C41 C42 1.376(10)
C41 H41 0.9300
C42 C43 1.412(10)
C42 H42 0.9300
C43 C44 1.374(9)
C43 C45 1.416(10)
C44 H44 0.9300
C45 N3 1.323(9)
C45 N4 1.372(9)
C46 C47 1.470(13)
C46 C48 1.514(11)
C46 N4 1.534(10)
C46 C50 1.560(11)
C47 H47A 0.9600
C47 H47B 0.9600
C47 H47C 0.9600
C48 H48A 0.9600
C48 H48B 0.9600
C48 H48C 0.9600
C49 C50 1.515(12)
C49 H49A 0.9600
C49 H49B 0.9600
C49 H49C 0.9600
C50 C51 1.481(11)
C50 N3 1.518(9)
C51 H51A 0.9600
C51 H51B 0.9600
C51 H51C 0.9600
N1 O2 1.269(9)
N2 O3 1.297(7)
N3 O6 1.284(7)
N4 O7 1.264(8)
